data_1554932
loop_
_publ_author_name
'Das, Manas'
'O'Shea, Donal F'

_publ_section_title
;
 Silyloxide-promoted diastereoselective addition of aryl and heterocyclic
 trimethylsilanes to N-tert-butanesulfinylimines.
;
_journal_issue 8
_journal_name_full 'Organic letters'
_journal_page_first 1962
_journal_page_last 1965
_journal_paper_doi 10.1021/acs.orglett.5b00697
_journal_volume 17
_journal_year 2015
_chemical_absolute_configuration ad
_chemical_formula_moiety 'C18 H19 Cl F3 N O S'
_chemical_formula_sum 'C18 H19 Cl F3 N O S'
_chemical_formula_weight 389.85
_space_group_IT_number 4
_space_group_name_Hall 'P 2yb'
_space_group_name_H-M_alt 'P 1 21 1'
_symmetry_cell_setting monoclinic
_symmetry_space_group_name_Hall 'P 2yb'
_symmetry_space_group_name_H-M 'P 1 21 1'
_atom_sites_solution_hydrogens geom
_atom_sites_solution_primary direct
_atom_sites_solution_secondary difmap
_audit_creation_method SHELXL-97
_cell_angle_alpha 90.00
_cell_angle_beta 118.452(4)
_cell_angle_gamma 90.00
_cell_formula_units_Z 4
_cell_length_a 11.7646(4)
_cell_length_b 15.4251(3)
_cell_length_c 12.0356(4)
_cell_measurement_reflns_used 13176
_cell_measurement_temperature 100(2)
_cell_measurement_theta_max 29.4690
_cell_measurement_theta_min 3.3780
_cell_volume 1920.30(12)
_computing_cell_refinement
; 
CrysAlisPro, Agilent Technologies, 
Version 1.171.36.24a (release 19-12-2012 CrysAlis171 .NET) 
(compiled Dec 19 2012,11:08:27) 
;
_computing_data_collection
; 
CrysAlisPro, Agilent Technologies, 
Version 1.171.36.24a (release 19-12-2012 CrysAlis171 .NET) 
(compiled Dec 19 2012,11:08:27) 
;
_computing_data_reduction
; 
CrysAlisPro, Agilent Technologies, 
Version 1.171.36.24a (release 19-12-2012 CrysAlis171 .NET) 
(compiled Dec 19 2012,11:08:27) 
;
_computing_structure_refinement 'SHELXL-97 (Sheldrick, 2008)'
_computing_structure_solution 'SHELXS-97 (Sheldrick, 2008)'
_diffrn_ambient_temperature 100(2)
_diffrn_detector_area_resol_mean 10.3196
_diffrn_measured_fraction_theta_full 0.991
_diffrn_measured_fraction_theta_max 0.907
_diffrn_measurement_device_type 'SuperNova, Dual, Cu at zero, Atlas'
_diffrn_measurement_method '\w scans'
_diffrn_radiation_monochromator mirror
_diffrn_radiation_source 'SuperNova (Mo) X-ray Source'
_diffrn_radiation_type MoK\a
_diffrn_radiation_wavelength 0.71073
_diffrn_reflns_av_R_equivalents 0.0286
_diffrn_reflns_av_sigmaI/netI 0.0354
_diffrn_reflns_limit_h_max 15
_diffrn_reflns_limit_h_min -16
_diffrn_reflns_limit_k_max 20
_diffrn_reflns_limit_k_min -20
_diffrn_reflns_limit_l_max 16
_diffrn_reflns_limit_l_min -14
_diffrn_reflns_number 24061
_diffrn_reflns_theta_full 27.50
_diffrn_reflns_theta_max 29.61
_diffrn_reflns_theta_min 3.27
_exptl_absorpt_coefficient_mu 0.341
_exptl_absorpt_correction_T_max 0.947
_exptl_absorpt_correction_T_min 0.902
_exptl_absorpt_correction_type analytical
_exptl_absorpt_process_details
; 
CrysAlisPro, Agilent Technologies, 
Version 1.171.36.24a (release 19-12-2012 CrysAlis171 .NET) 
(compiled Dec 19 2012,11:08:27) 
Analytical numeric absorption correction using a multifaceted crystal 
model based on expressions derived by R.C. Clark & J.S. Reid. 
(Clark, R. C. & Reid, J. S. (1995). Acta Cryst. A51, 887-897) 
;
_exptl_crystal_colour colourless
_exptl_crystal_density_diffrn 1.348
_exptl_crystal_density_method 'not measured'
_exptl_crystal_description irregular
_exptl_crystal_F_000 808
_exptl_crystal_size_max 0.4750
_exptl_crystal_size_mid 0.2576
_exptl_crystal_size_min 0.2164
_refine_diff_density_max 0.201
_refine_diff_density_min -0.238
_refine_diff_density_rms 0.038
_refine_ls_abs_structure_details 'Flack H D (1983), Acta Cryst. A39, 876-881'
_refine_ls_abs_structure_Flack 0.00(3)
_refine_ls_extinction_method none
_refine_ls_goodness_of_fit_ref 1.039
_refine_ls_hydrogen_treatment constr
_refine_ls_matrix_type full
_refine_ls_number_parameters 457
_refine_ls_number_reflns 9213
_refine_ls_number_restraints 1
_refine_ls_restrained_S_all 1.039
_refine_ls_R_factor_all 0.0356
_refine_ls_R_factor_gt 0.0325
_refine_ls_shift/su_max 0.002
_refine_ls_shift/su_mean 0.000
_refine_ls_structure_factor_coef Fsqd
_refine_ls_weighting_details 'calc w=1/[\s^2^(Fo^2^)+(0.0298P)^2^+0.2186P] where P=(Fo^2^+2Fc^2^)/3'
_refine_ls_weighting_scheme calc
_refine_ls_wR_factor_gt 0.0677
_refine_ls_wR_factor_ref 0.0705
_reflns_number_gt 8664
_reflns_number_total 9213
_reflns_threshold_expression I>2\s(I)
_cod_data_source_file ol5b00697_si_003.cif
_cod_data_source_block osh122
_cod_original_cell_volume 1920.30(10)
_cod_original_sg_symbol_H-M 'P 21'
_cod_database_code 1554932

loop_
_symmetry_equiv_pos_as_xyz
'x, y, z'
'-x, y+1/2, -z'

loop_
_atom_site_label
_atom_site_type_symbol
_atom_site_fract_x
_atom_site_fract_y
_atom_site_fract_z
_atom_site_U_iso_or_equiv
_atom_site_adp_type
_atom_site_occupancy
_atom_site_symmetry_multiplicity
_atom_site_calc_flag
_atom_site_refinement_flags
Cl1 Cl 0.90777(5) 0.57674(3) 0.57646(5) 0.04284(12) Uani 1 1 d .
S1 S 0.62660(4) 0.75457(2) 0.73584(4) 0.02622(9) Uani 1 1 d .
F1 F 1.00214(12) 0.64638(9) 0.88630(12) 0.0518(3) Uani 1 1 d .
F2 F 0.95606(13) 0.76746(11) 0.94488(12) 0.0642(4) Uani 1 1 d .
F3 F 1.15309(11) 0.73269(9) 1.00788(12) 0.0530(3) Uani 1 1 d .
O1 O 0.50093(13) 0.72371(9) 0.63102(13) 0.0409(3) Uani 1 1 d .
N1 N 0.72219(13) 0.79383(9) 0.68371(13) 0.0238(3) Uani 1 1 d .
H1 H 0.7047 0.8440 0.6444 0.029 Uiso 1 1 d R
C1 C 0.76453(18) 0.62853(11) 0.47186(19) 0.0326(4) Uani 1 1 d .
C2 C 0.71784(17) 0.69710(10) 0.51490(17) 0.0265(3) Uani 1 1 d .
C3 C 0.60019(17) 0.73226(11) 0.42782(17) 0.0291(4) Uani 1 1 d .
H3 H 0.5647 0.7786 0.4534 0.035 Uiso 1 1 calc R
C4 C 0.53263(19) 0.70201(12) 0.30463(18) 0.0356(4) Uani 1 1 d .
H4 H 0.4513 0.7266 0.2480 0.043 Uiso 1 1 calc R
C5 C 0.5840(2) 0.63578(13) 0.2645(2) 0.0414(5) Uani 1 1 d .
H5 H 0.5393 0.6158 0.1796 0.050 Uiso 1 1 calc R
C6 C 0.7004(2) 0.59914(12) 0.3485(2) 0.0405(5) Uani 1 1 d .
H6 H 0.7364 0.5538 0.3218 0.049 Uiso 1 1 calc R
C7 C 0.79349(16) 0.73092(10) 0.64945(16) 0.0249(3) Uani 1 1 d .
H7 H 0.8148 0.6803 0.7079 0.030 Uiso 1 1 calc R
C8 C 0.92099(16) 0.77394(10) 0.67478(17) 0.0257(3) Uani 1 1 d .
C9 C 1.03095(17) 0.77543(11) 0.79407(18) 0.0317(4) Uani 1 1 d .
C10 C 1.14170(18) 0.81970(12) 0.8111(2) 0.0376(4) Uani 1 1 d .
H10 H 1.2158 0.8208 0.8922 0.045 Uiso 1 1 calc R
C11 C 1.14443(18) 0.86176(12) 0.7114(2) 0.0373(4) Uani 1 1 d .
H11 H 1.2206 0.8911 0.7238 0.045 Uiso 1 1 calc R
C12 C 1.03693(18) 0.86140(11) 0.59399(19) 0.0335(4) Uani 1 1 d .
H12 H 1.0383 0.8909 0.5254 0.040 Uiso 1 1 calc R
C13 C 0.92640(17) 0.81761(10) 0.57643(18) 0.0282(4) Uani 1 1 d .
H13 H 0.8526 0.8175 0.4951 0.034 Uiso 1 1 calc R
C14 C 1.03537(19) 0.73096(15) 0.9067(2) 0.0418(5) Uani 1 1 d .
C15 C 0.58366(17) 0.85631(11) 0.78637(17) 0.0289(4) Uani 1 1 d .
C16 C 0.5161(2) 0.82572(14) 0.8613(2) 0.0419(5) Uani 1 1 d .
H16A H 0.4435 0.7878 0.8081 0.063 Uiso 1 1 calc R
H16B H 0.4839 0.8761 0.8875 0.063 Uiso 1 1 calc R
H16C H 0.5777 0.7937 0.9363 0.063 Uiso 1 1 calc R
C17 C 0.7054(2) 0.90807(14) 0.8693(2) 0.0447(5) Uani 1 1 d .
H17A H 0.7690 0.8702 0.9348 0.067 Uiso 1 1 calc R
H17B H 0.6837 0.9561 0.9092 0.067 Uiso 1 1 calc R
H17C H 0.7419 0.9313 0.8173 0.067 Uiso 1 1 calc R
C18 C 0.4911(2) 0.90742(14) 0.6712(2) 0.0433(5) Uani 1 1 d .
H18A H 0.5361 0.9273 0.6252 0.065 Uiso 1 1 calc R
H18B H 0.4590 0.9576 0.6978 0.065 Uiso 1 1 calc R
H18C H 0.4182 0.8704 0.6159 0.065 Uiso 1 1 calc R
Cl2 Cl 0.75649(6) 0.12523(3) 0.19171(6) 0.04799(14) Uani 1 1 d .
S2 S 0.75244(4) 0.01977(2) 0.50176(4) 0.02430(8) Uani 1 1 d .
F4 F 0.23128(11) 0.03173(9) -0.11312(11) 0.0528(3) Uani 1 1 d .
F5 F 0.35173(13) 0.13053(8) 0.01224(11) 0.0484(3) Uani 1 1 d .
F6 F 0.43612(11) 0.01576(8) -0.01617(10) 0.0410(3) Uani 1 1 d .
O2 O 0.70346(13) -0.04018(8) 0.56766(12) 0.0344(3) Uani 1 1 d .
N2 N 0.63420(12) 0.07245(9) 0.38736(13) 0.0245(3) Uani 1 1 d .
H2 H 0.5916 0.1152 0.3990 0.029 Uiso 1 1 d R
C19 C 0.74735(17) 0.01392(11) 0.20693(17) 0.0304(4) Uani 1 1 d .
C20 C 0.65261(16) -0.02034(11) 0.23258(15) 0.0251(3) Uani 1 1 d .
C21 C 0.64783(18) -0.10986(11) 0.24084(16) 0.0296(4) Uani 1 1 d .
H21 H 0.5826 -0.1354 0.2553 0.036 Uiso 1 1 calc R
C22 C 0.73625(19) -0.16263(12) 0.22838(18) 0.0342(4) Uani 1 1 d .
H22 H 0.7314 -0.2237 0.2349 0.041 Uiso 1 1 calc R
C23 C 0.83100(19) -0.12715(13) 0.20666(18) 0.0361(4) Uani 1 1 d .
H23 H 0.8928 -0.1634 0.2000 0.043 Uiso 1 1 calc R
C24 C 0.83575(19) -0.03798(12) 0.19450(19) 0.0363(4) Uani 1 1 d .
H24 H 0.8997 -0.0129 0.1777 0.044 Uiso 1 1 calc R
C25 C 0.56427(16) 0.03955(11) 0.25746(16) 0.0260(3) Uani 1 1 d .
H25 H 0.5455 0.0906 0.2002 0.031 Uiso 1 1 calc R
C26 C 0.43367(16) -0.00087(12) 0.22704(17) 0.0301(4) Uani 1 1 d .
C27 C 0.32756(17) 0.00174(12) 0.10546(17) 0.0328(4) Uani 1 1 d .
C28 C 0.20909(19) -0.03445(16) 0.0810(2) 0.0467(5) Uani 1 1 d .
H28 H 0.1376 -0.0317 -0.0017 0.056 Uiso 1 1 calc R
C29 C 0.1959(2) -0.07402(19) 0.1767(2) 0.0583(7) Uani 1 1 d .
H29 H 0.1157 -0.0995 0.1597 0.070 Uiso 1 1 calc R
C30 C 0.2986(2) -0.07670(18) 0.2966(2) 0.0543(6) Uani 1 1 d .
H30 H 0.2889 -0.1034 0.3627 0.065 Uiso 1 1 calc R
C31 C 0.41711(19) -0.04049(14) 0.32192(19) 0.0396(4) Uani 1 1 d .
H31 H 0.4875 -0.0430 0.4053 0.047 Uiso 1 1 calc R
C32 C 0.33646(18) 0.04461(12) -0.00167(17) 0.0345(4) Uani 1 1 d .
C33 C 0.82397(16) 0.11149(11) 0.61237(17) 0.0287(4) Uani 1 1 d .
C34 C 0.94224(19) 0.07144(15) 0.7229(2) 0.0500(6) Uani 1 1 d .
H34A H 0.9147 0.0248 0.7600 0.075 Uiso 1 1 calc R
H34B H 0.9880 0.1160 0.7869 0.075 Uiso 1 1 calc R
H34C H 1.0000 0.0478 0.6928 0.075 Uiso 1 1 calc R
C35 C 0.8614(2) 0.18215(14) 0.5471(2) 0.0460(5) Uani 1 1 d .
H35A H 0.9151 0.1571 0.5133 0.069 Uiso 1 1 calc R
H35B H 0.9101 0.2276 0.6083 0.069 Uiso 1 1 calc R
H35C H 0.7831 0.2071 0.4779 0.069 Uiso 1 1 calc R
C36 C 0.72956(18) 0.14486(12) 0.65531(18) 0.0345(4) Uani 1 1 d .
H36A H 0.6565 0.1731 0.5842 0.052 Uiso 1 1 calc R
H36B H 0.7734 0.1868 0.7240 0.052 Uiso 1 1 calc R
H36C H 0.6980 0.0962 0.6854 0.052 Uiso 1 1 calc R

loop_
_atom_site_aniso_label
_atom_site_aniso_U_11
_atom_site_aniso_U_22
_atom_site_aniso_U_33
_atom_site_aniso_U_23
_atom_site_aniso_U_13
_atom_site_aniso_U_12
Cl1 0.0471(3) 0.0276(2) 0.0625(3) -0.0056(2) 0.0332(3) 0.0052(2)
S1 0.0338(2) 0.02084(18) 0.0307(2) -0.00128(16) 0.0208(2) -0.00048(16)
F1 0.0499(7) 0.0574(8) 0.0457(8) 0.0162(6) 0.0208(6) -0.0001(6)
F2 0.0550(8) 0.1064(12) 0.0363(7) 0.0143(7) 0.0257(7) 0.0380(8)
F3 0.0392(6) 0.0695(9) 0.0352(7) 0.0057(6) 0.0055(6) 0.0133(6)
O1 0.0444(8) 0.0441(8) 0.0438(8) -0.0197(6) 0.0289(7) -0.0246(6)
N1 0.0288(7) 0.0186(6) 0.0278(8) 0.0021(5) 0.0165(6) 0.0033(5)
C1 0.0401(10) 0.0219(8) 0.0458(11) -0.0060(8) 0.0286(9) -0.0084(7)
C2 0.0330(9) 0.0211(7) 0.0336(10) -0.0022(7) 0.0226(8) -0.0048(7)
C3 0.0333(9) 0.0290(9) 0.0302(10) -0.0015(7) 0.0193(8) -0.0057(7)
C4 0.0403(10) 0.0386(10) 0.0305(10) -0.0025(8) 0.0189(9) -0.0123(8)
C5 0.0596(13) 0.0361(10) 0.0358(11) -0.0126(9) 0.0285(11) -0.0242(10)
C6 0.0579(13) 0.0283(9) 0.0494(13) -0.0145(8) 0.0370(12) -0.0145(9)
C7 0.0272(8) 0.0201(7) 0.0286(9) 0.0005(6) 0.0141(7) 0.0033(6)
C8 0.0269(8) 0.0203(8) 0.0317(9) -0.0016(6) 0.0154(8) 0.0043(6)
C9 0.0302(9) 0.0293(9) 0.0358(10) -0.0033(7) 0.0160(8) 0.0083(7)
C10 0.0260(9) 0.0325(10) 0.0473(12) -0.0067(9) 0.0120(9) 0.0042(7)
C11 0.0272(9) 0.0267(9) 0.0589(13) -0.0051(9) 0.0212(10) -0.0010(7)
C12 0.0357(10) 0.0229(8) 0.0488(12) 0.0019(8) 0.0257(10) 0.0004(7)
C13 0.0283(8) 0.0225(8) 0.0350(10) -0.0010(7) 0.0161(8) 0.0027(7)
C14 0.0322(10) 0.0553(13) 0.0337(11) 0.0025(9) 0.0123(9) 0.0129(9)
C15 0.0324(9) 0.0269(8) 0.0283(9) -0.0044(7) 0.0151(8) 0.0059(7)
C16 0.0485(12) 0.0475(11) 0.0405(12) 0.0001(9) 0.0298(10) 0.0129(9)
C17 0.0514(12) 0.0401(11) 0.0409(12) -0.0205(9) 0.0207(10) -0.0042(9)
C18 0.0474(12) 0.0417(11) 0.0437(12) 0.0077(9) 0.0241(10) 0.0178(9)
Cl2 0.0572(3) 0.0302(2) 0.0742(4) 0.0005(2) 0.0455(3) -0.0081(2)
S2 0.02214(18) 0.02115(18) 0.0219(2) -0.00030(14) 0.00427(16) 0.00243(15)
F4 0.0409(7) 0.0731(9) 0.0219(6) -0.0012(6) -0.0032(5) -0.0033(6)
F5 0.0664(8) 0.0353(6) 0.0322(6) 0.0008(5) 0.0141(6) 0.0080(6)
F6 0.0451(6) 0.0497(6) 0.0293(6) 0.0060(5) 0.0185(5) 0.0105(5)
O2 0.0396(7) 0.0262(6) 0.0287(7) 0.0067(5) 0.0092(6) -0.0006(5)
N2 0.0218(6) 0.0243(7) 0.0222(7) 0.0003(5) 0.0062(6) 0.0026(5)
C19 0.0330(9) 0.0271(8) 0.0315(9) -0.0025(7) 0.0157(8) -0.0050(7)
C20 0.0249(8) 0.0278(8) 0.0175(8) -0.0007(6) 0.0059(7) -0.0042(7)
C21 0.0347(9) 0.0292(9) 0.0225(9) 0.0009(7) 0.0116(8) -0.0041(7)
C22 0.0454(11) 0.0270(9) 0.0281(10) -0.0006(7) 0.0158(9) 0.0013(8)
C23 0.0398(11) 0.0381(10) 0.0337(11) -0.0042(8) 0.0201(9) 0.0053(8)
C24 0.0364(10) 0.0387(10) 0.0395(11) -0.0061(8) 0.0228(9) -0.0049(8)
C25 0.0240(8) 0.0292(8) 0.0192(8) 0.0015(6) 0.0059(7) -0.0016(6)
C26 0.0242(8) 0.0353(9) 0.0269(9) -0.0023(7) 0.0091(7) -0.0035(7)
C27 0.0261(8) 0.0399(10) 0.0267(9) -0.0056(7) 0.0079(7) -0.0003(7)
C28 0.0252(9) 0.0722(15) 0.0326(11) -0.0142(10) 0.0055(9) -0.0078(9)
C29 0.0319(11) 0.0950(19) 0.0484(14) -0.0166(13) 0.0194(11) -0.0241(12)
C30 0.0427(12) 0.0850(17) 0.0377(12) -0.0070(12) 0.0211(11) -0.0237(12)
C31 0.0315(10) 0.0567(12) 0.0265(10) -0.0013(9) 0.0106(8) -0.0121(9)
C32 0.0320(9) 0.0369(10) 0.0227(9) -0.0056(7) 0.0035(8) 0.0036(7)
C33 0.0235(8) 0.0270(8) 0.0261(9) -0.0068(7) 0.0042(7) -0.0020(7)
C34 0.0321(10) 0.0531(12) 0.0374(12) -0.0136(10) -0.0057(9) 0.0116(10)
C35 0.0467(12) 0.0435(11) 0.0508(14) -0.0159(10) 0.0256(11) -0.0218(10)
C36 0.0356(10) 0.0354(10) 0.0260(10) -0.0035(7) 0.0093(8) 0.0073(8)

loop_
_atom_type_symbol
_atom_type_description
_atom_type_scat_dispersion_real
_atom_type_scat_dispersion_imag
_atom_type_scat_source
C C 0.0033 0.0016 'International Tables Vol C Tables 4.2.6.8 and 6.1.1.4'
H H 0.0000 0.0000 'International Tables Vol C Tables 4.2.6.8 and 6.1.1.4'
N N 0.0061 0.0033 'International Tables Vol C Tables 4.2.6.8 and 6.1.1.4'
O O 0.0106 0.0060 'International Tables Vol C Tables 4.2.6.8 and 6.1.1.4'
F F 0.0171 0.0103 'International Tables Vol C Tables 4.2.6.8 and 6.1.1.4'
S S 0.1246 0.1234 'International Tables Vol C Tables 4.2.6.8 and 6.1.1.4'
Cl Cl 0.1484 0.1585 'International Tables Vol C Tables 4.2.6.8 and 6.1.1.4'

loop_
_geom_angle_atom_site_label_1
_geom_angle_atom_site_label_2
_geom_angle_atom_site_label_3
_geom_angle
O1 S1 N1 112.18(7)
O1 S1 C15 103.55(8)
N1 S1 C15 99.07(7)
C7 N1 S1 116.84(10)
C7 N1 H1 116.8
S1 N1 H1 120.2
C6 C1 C2 122.36(19)
C6 C1 Cl1 118.07(14)
C2 C1 Cl1 119.57(15)
C3 C2 C1 116.21(17)
C3 C2 C7 122.50(15)
C1 C2 C7 121.28(16)
C4 C3 C2 122.22(17)
C4 C3 H3 118.9
C2 C3 H3 118.9
C5 C4 C3 119.85(19)
C5 C4 H4 120.1
C3 C4 H4 120.1
C6 C5 C4 119.47(18)
C6 C5 H5 120.3
C4 C5 H5 120.3
C5 C6 C1 119.83(18)
C5 C6 H6 120.1
C1 C6 H6 120.1
N1 C7 C2 113.82(13)
N1 C7 C8 107.14(13)
C2 C7 C8 112.41(13)
N1 C7 H7 107.7
C2 C7 H7 107.7
C8 C7 H7 107.7
C13 C8 C9 118.03(16)
C13 C8 C7 118.57(16)
C9 C8 C7 123.31(15)
C10 C9 C8 119.96(17)
C10 C9 C14 117.59(18)
C8 C9 C14 122.45(17)
C11 C10 C9 120.63(19)
C11 C10 H10 119.7
C9 C10 H10 119.7
C12 C11 C10 120.08(17)
C12 C11 H11 120.0
C10 C11 H11 120.0
C11 C12 C13 119.59(18)
C11 C12 H12 120.2
C13 C12 H12 120.2
C12 C13 C8 121.71(18)
C12 C13 H13 119.1
C8 C13 H13 119.1
F3 C14 F2 105.46(16)
F3 C14 F1 105.60(16)
F2 C14 F1 106.20(17)
F3 C14 C9 112.87(17)
F2 C14 C9 112.77(16)
F1 C14 C9 113.28(17)
C18 C15 C17 111.64(17)
C18 C15 C16 110.52(15)
C17 C15 C16 111.38(16)
C18 C15 S1 109.44(12)
C17 C15 S1 110.07(12)
C16 C15 S1 103.47(12)
C15 C16 H16A 109.5
C15 C16 H16B 109.5
H16A C16 H16B 109.5
C15 C16 H16C 109.5
H16A C16 H16C 109.5
H16B C16 H16C 109.5
C15 C17 H17A 109.5
C15 C17 H17B 109.5
H17A C17 H17B 109.5
C15 C17 H17C 109.5
H17A C17 H17C 109.5
H17B C17 H17C 109.5
C15 C18 H18A 109.5
C15 C18 H18B 109.5
H18A C18 H18B 109.5
C15 C18 H18C 109.5
H18A C18 H18C 109.5
H18B C18 H18C 109.5
O2 S2 N2 111.40(7)
O2 S2 C33 104.41(8)
N2 S2 C33 98.00(8)
C25 N2 S2 123.12(11)
C25 N2 H2 110.9
S2 N2 H2 124.1
C24 C19 C20 121.92(16)
C24 C19 Cl2 118.43(13)
C20 C19 Cl2 119.64(13)
C21 C20 C19 117.19(16)
C21 C20 C25 122.33(15)
C19 C20 C25 120.39(15)
C22 C21 C20 121.28(16)
C22 C21 H21 119.4
C20 C21 H21 119.4
C23 C22 C21 120.41(17)
C23 C22 H22 119.8
C21 C22 H22 119.8
C22 C23 C24 119.47(17)
C22 C23 H23 120.3
C24 C23 H23 120.3
C19 C24 C23 119.67(17)
C19 C24 H24 120.2
C23 C24 H24 120.2
N2 C25 C20 109.30(13)
N2 C25 C26 112.63(13)
C20 C25 C26 114.00(14)
N2 C25 H25 106.8
C20 C25 H25 106.8
C26 C25 H25 106.8
C31 C26 C27 117.88(16)
C31 C26 C25 120.02(16)
C27 C26 C25 122.09(15)
C28 C27 C26 120.82(18)
C28 C27 C32 117.86(17)
C26 C27 C32 121.31(16)
C29 C28 C27 120.0(2)
C29 C28 H28 120.0
C27 C28 H28 120.0
C30 C29 C28 120.00(19)
C30 C29 H29 120.0
C28 C29 H29 120.0
C29 C30 C31 120.4(2)
C29 C30 H30 119.8
C31 C30 H30 119.8
C26 C31 C30 120.93(19)
C26 C31 H31 119.5
C30 C31 H31 119.5
F4 C32 F5 106.12(15)
F4 C32 F6 105.59(14)
F5 C32 F6 105.75(16)
F4 C32 C27 112.80(16)
F5 C32 C27 112.98(15)
F6 C32 C27 112.95(15)
C36 C33 C34 110.58(16)
C36 C33 C35 111.70(15)
C34 C33 C35 111.79(17)
C36 C33 S2 110.39(12)
C34 C33 S2 103.38(12)
C35 C33 S2 108.67(13)
C33 C34 H34A 109.5
C33 C34 H34B 109.5
H34A C34 H34B 109.5
C33 C34 H34C 109.5
H34A C34 H34C 109.5
H34B C34 H34C 109.5
C33 C35 H35A 109.5
C33 C35 H35B 109.5
H35A C35 H35B 109.5
C33 C35 H35C 109.5
H35A C35 H35C 109.5
H35B C35 H35C 109.5
C33 C36 H36A 109.5
C33 C36 H36B 109.5
H36A C36 H36B 109.5
C33 C36 H36C 109.5
H36A C36 H36C 109.5
H36B C36 H36C 109.5

loop_
_geom_bond_atom_site_label_1
_geom_bond_atom_site_label_2
_geom_bond_distance
Cl1 C1 1.744(2)
S1 O1 1.4922(14)
S1 N1 1.6425(13)
S1 C15 1.8387(16)
F1 C14 1.351(3)
F2 C14 1.344(2)
F3 C14 1.339(2)
N1 C7 1.4645(19)
N1 H1 0.8782
C1 C6 1.382(3)
C1 C2 1.400(2)
C2 C3 1.388(3)
C2 C7 1.521(2)
C3 C4 1.387(3)
C3 H3 0.9500
C4 C5 1.386(3)
C4 H4 0.9500
C5 C6 1.378(3)
C5 H5 0.9500
C6 H6 0.9500
C7 C8 1.532(2)
C7 H7 1.0000
C8 C13 1.389(2)
C8 C9 1.402(3)
C9 C10 1.397(3)
C9 C14 1.498(3)
C10 C11 1.378(3)
C10 H10 0.9500
C11 C12 1.376(3)
C11 H11 0.9500
C12 C13 1.389(2)
C12 H12 0.9500
C13 H13 0.9500
C15 C18 1.514(3)
C15 C17 1.524(3)
C15 C16 1.534(3)
C16 H16A 0.9800
C16 H16B 0.9800
C16 H16C 0.9800
C17 H17A 0.9800
C17 H17B 0.9800
C17 H17C 0.9800
C18 H18A 0.9800
C18 H18B 0.9800
C18 H18C 0.9800
Cl2 C19 1.7355(18)
S2 O2 1.5006(13)
S2 N2 1.6328(14)
S2 C33 1.8478(17)
F4 C32 1.337(2)
F5 C32 1.337(2)
F6 C32 1.341(2)
N2 C25 1.467(2)
N2 H2 0.8784
C19 C24 1.376(3)
C19 C20 1.395(2)
C20 C21 1.388(2)
C20 C25 1.523(2)
C21 C22 1.384(3)
C21 H21 0.9500
C22 C23 1.374(3)
C22 H22 0.9500
C23 C24 1.387(3)
C23 H23 0.9500
C24 H24 0.9500
C25 C26 1.532(2)
C25 H25 1.0000
C26 C31 1.388(3)
C26 C27 1.400(2)
C27 C28 1.396(3)
C27 C32 1.496(3)
C28 C29 1.376(3)
C28 H28 0.9500
C29 C30 1.372(3)
C29 H29 0.9500
C30 C31 1.394(3)
C30 H30 0.9500
C31 H31 0.9500
C33 C36 1.521(2)
C33 C34 1.524(3)
C33 C35 1.526(3)
C34 H34A 0.9800
C34 H34B 0.9800
C34 H34C 0.9800
C35 H35A 0.9800
C35 H35B 0.9800
C35 H35C 0.9800
C36 H36A 0.9800
C36 H36B 0.9800
C36 H36C 0.9800

loop_
_geom_hbond_atom_site_label_D
_geom_hbond_atom_site_label_H
_geom_hbond_atom_site_label_A
_geom_hbond_distance_DH
_geom_hbond_distance_HA
_geom_hbond_distance_DA
_geom_hbond_angle_DHA
_geom_hbond_site_symmetry_A
N2 H2 O1 0.88 1.93 2.7722(18) 158.9 2_646
N1 H1 O2 0.88 2.01 2.8743(17) 168.4 1_565

loop_
_geom_torsion_atom_site_label_1
_geom_torsion_atom_site_label_2
_geom_torsion_atom_site_label_3
_geom_torsion_atom_site_label_4
_geom_torsion
O1 S1 N1 C7 -79.53(14)
C15 S1 N1 C7 171.74(12)
C6 C1 C2 C3 2.4(2)
Cl1 C1 C2 C3 -176.97(12)
C6 C1 C2 C7 -177.12(15)
Cl1 C1 C2 C7 3.5(2)
C1 C2 C3 C4 -0.5(2)
C7 C2 C3 C4 178.97(15)
C2 C3 C4 C5 -1.5(3)
C3 C4 C5 C6 1.6(3)
C4 C5 C6 C1 0.2(3)
C2 C1 C6 C5 -2.2(3)
Cl1 C1 C6 C5 177.12(13)
S1 N1 C7 C2 85.65(15)
S1 N1 C7 C8 -149.44(12)
C3 C2 C7 N1 9.0(2)
C1 C2 C7 N1 -171.58(14)
C3 C2 C7 C8 -113.09(17)
C1 C2 C7 C8 66.37(19)
N1 C7 C8 C13 -92.90(17)
C2 C7 C8 C13 32.86(19)
N1 C7 C8 C9 83.66(18)
C2 C7 C8 C9 -150.59(15)
C13 C8 C9 C10 -0.2(2)
C7 C8 C9 C10 -176.79(15)
C13 C8 C9 C14 179.65(15)
C7 C8 C9 C14 3.1(2)
C8 C9 C10 C11 -0.3(3)
C14 C9 C10 C11 179.78(17)
C9 C10 C11 C12 0.8(3)
C10 C11 C12 C13 -0.7(3)
C11 C12 C13 C8 0.1(3)
C9 C8 C13 C12 0.3(2)
C7 C8 C13 C12 177.06(14)
C10 C9 C14 F3 -6.6(2)
C8 C9 C14 F3 173.53(16)
C10 C9 C14 F2 112.8(2)
C8 C9 C14 F2 -67.1(2)
C10 C9 C14 F1 -126.55(18)
C8 C9 C14 F1 53.6(2)
O1 S1 C15 C18 -42.40(14)
N1 S1 C15 C18 73.17(14)
O1 S1 C15 C17 -165.45(13)
N1 S1 C15 C17 -49.87(15)
O1 S1 C15 C16 75.43(14)
N1 S1 C15 C16 -169.00(13)
O2 S2 N2 C25 -89.20(13)
C33 S2 N2 C25 161.84(13)
C24 C19 C20 C21 -2.2(3)
Cl2 C19 C20 C21 178.52(13)
C24 C19 C20 C25 174.46(17)
Cl2 C19 C20 C25 -4.8(2)
C19 C20 C21 C22 2.1(3)
C25 C20 C21 C22 -174.45(16)
C20 C21 C22 C23 -0.4(3)
C21 C22 C23 C24 -1.4(3)
C20 C19 C24 C23 0.5(3)
Cl2 C19 C24 C23 179.77(16)
C22 C23 C24 C19 1.4(3)
S2 N2 C25 C20 -27.11(18)
S2 N2 C25 C26 100.68(15)
C21 C20 C25 N2 98.10(18)
C19 C20 C25 N2 -78.39(19)
C21 C20 C25 C26 -28.9(2)
C19 C20 C25 C26 154.60(16)
N2 C25 C26 C31 -30.4(2)
C20 C25 C26 C31 94.9(2)
N2 C25 C26 C27 148.57(16)
C20 C25 C26 C27 -86.2(2)
C31 C26 C27 C28 0.0(3)
C25 C26 C27 C28 -178.97(18)
C31 C26 C27 C32 178.89(17)
C25 C26 C27 C32 -0.1(3)
C26 C27 C28 C29 -0.6(3)
C32 C27 C28 C29 -179.5(2)
C27 C28 C29 C30 1.0(4)
C28 C29 C30 C31 -0.8(4)
C27 C26 C31 C30 0.2(3)
C25 C26 C31 C30 179.2(2)
C29 C30 C31 C26 0.2(4)
C28 C27 C32 F4 -8.6(2)
C26 C27 C32 F4 172.44(16)
C28 C27 C32 F5 111.7(2)
C26 C27 C32 F5 -67.2(2)
C28 C27 C32 F6 -128.28(18)
C26 C27 C32 F6 52.8(2)
O2 S2 C33 C36 -49.95(14)
N2 S2 C33 C36 64.67(13)
O2 S2 C33 C34 68.34(14)
N2 S2 C33 C34 -177.04(13)
O2 S2 C33 C35 -172.76(13)
N2 S2 C33 C35 -58.15(14)
